data_4319720
loop_
_publ_author_name
Evenson
'Peter K. Dorhout'

_publ_section_title
;
 Selenophosphate Phase Diagrams Developed in Conjunction with the
 Synthesis of the New Compounds K2La(P2Se6)1/2(PSe4), K3La(PSe4)2,
 K4La0.67(PSe4)2, K9-xLa1+x/3(PSe4)4 (x = 0.5), and KEuPSe4
;
_journal_name_full 'Inorganic Chemistry'
_journal_page_first 2875
_journal_page_last 2883
_journal_paper_doi 10.1021/ic000595z
_journal_volume 40
_journal_year 2001
_chemical_formula_sum 'Eu K P Se4'
_chemical_formula_weight 537.87
_chemical_name_systematic
; 
 ? 
;
_space_group_IT_number 62
_symmetry_cell_setting orthorhombic
_symmetry_space_group_name_Hall '-P 2ac 2n'
_symmetry_space_group_name_H-M 'P n m a'
_atom_sites_solution_hydrogens geom
_atom_sites_solution_primary direct
_atom_sites_solution_secondary difmap
_audit_creation_method SHELXL
_cell_angle_alpha 90.00
_cell_angle_beta 90.00
_cell_angle_gamma 90.00
_cell_formula_units_Z 4
_cell_length_a 17.5156(11)
_cell_length_b 7.0126(5)
_cell_length_c 6.9015(4)
_cell_measurement_temperature 170(2)
_cell_volume 847.71(9)
_computing_cell_refinement 'Bruker SMART'
_computing_data_collection 'Bruker SMART'
_computing_data_reduction 'Bruker SAINT'
_computing_molecular_graphics 'Bruker SHELXTL'
_computing_publication_material 'Bruker SHELXTL'
_computing_structure_refinement 'SHELXL-93 (Sheldrick, 1993)'
_computing_structure_solution 'SHELXS-86 (Sheldrick, 1990)'
_diffrn_ambient_temperature 170(2)
_diffrn_measurement_device 'Bruker CCD'
_diffrn_measurement_method '\w scans'
_diffrn_radiation_monochromator graphite
_diffrn_radiation_source 'fine-focus sealed tube'
_diffrn_radiation_type MoK\a
_diffrn_radiation_wavelength 0.71073
_diffrn_reflns_av_R_equivalents 0.0368
_diffrn_reflns_av_sigmaI/netI 0.0280
_diffrn_reflns_limit_h_max 19
_diffrn_reflns_limit_h_min -22
_diffrn_reflns_limit_k_max 6
_diffrn_reflns_limit_k_min -9
_diffrn_reflns_limit_l_max 8
_diffrn_reflns_limit_l_min -9
_diffrn_reflns_number 5130
_diffrn_reflns_theta_max 28.03
_diffrn_reflns_theta_min 2.33
_exptl_absorpt_coefficient_mu 25.150
_exptl_absorpt_correction_type SADABS
_exptl_crystal_colour 'red, clear'
_exptl_crystal_density_diffrn 4.214
_exptl_crystal_description prism
_exptl_crystal_F_000 932
_exptl_crystal_size_max 0.09
_exptl_crystal_size_mid 0.12
_exptl_crystal_size_min 0.15
_refine_diff_density_max 0.829
_refine_diff_density_min -1.193
_refine_diff_density_rms 0.220
_refine_ls_extinction_coef 0.0058(3)
_refine_ls_extinction_expression Fc^*^=kFc[1+0.001xFc^2^\l^3^/sin(2\q)]^-1/4^
_refine_ls_extinction_method SHELXL
_refine_ls_goodness_of_fit_all 1.094
_refine_ls_goodness_of_fit_obs 1.119
_refine_ls_matrix_type full
_refine_ls_number_parameters 41
_refine_ls_number_reflns 1079
_refine_ls_number_restraints 0
_refine_ls_restrained_S_all 1.154
_refine_ls_restrained_S_obs 1.119
_refine_ls_R_factor_all 0.0278
_refine_ls_R_factor_obs 0.0237
_refine_ls_shift/esd_max -0.001
_refine_ls_shift/esd_mean 0.000
_refine_ls_structure_factor_coef Fsqd
_refine_ls_weighting_details 'w=1/[\s^2^(Fo^2^)+(0.0227P)^2^+2.5700P] where P=(Fo^2^+2Fc^2^)/3'
_refine_ls_weighting_scheme calc
_refine_ls_wR_factor_all 0.0565
_refine_ls_wR_factor_obs 0.0523
_reflns_number_observed 988
_reflns_number_total 1080
_reflns_observed_criterion >2sigma(I)
_cod_data_source_file ic000595z_5.cif
_cod_data_source_block KEuPSe4
_cod_depositor_comments
;
The following automatic conversions were performed:

'_symmetry_cell_setting' value 'Orthorhombic' changed to
'orthorhombic' according to the built-in table from CIF Core
dictionary named 'cif_core.dic' version 2.4.1 from 2010-06-29.

Automatic conversion script
Id: cif_fix_values 1646 2011-03-28 12:23:43Z adriana 

The following automatic conversions were performed:

'_refine_ls_weighting_scheme' value 'calc
w=1/[\s^2^(Fo^2^)+(0.0227P)^2^+2.5700P] where P=(Fo^2^+2Fc^2^)/3' was
changed to 'calc'. New tag '_refine_ls_weighting_details' was
created. The value of the new tag was set to
'w=1/[\s^2^(Fo^2^)+(0.0227P)^2^+2.5700P] where P=(Fo^2^+2Fc^2^)/3'.

Automatic conversion script
Id: cif_fix_values 3143 2015-03-26 13:38:13Z robertas 
;
_cod_original_formula_sum 'K Eu P Se4'
_cod_database_code 4319720

loop_
_symmetry_equiv_pos_as_xyz
'x, y, z'
'-x+1/2, -y, z+1/2'
'-x, y+1/2, -z'
'x+1/2, -y+1/2, -z+1/2'
'-x, -y, -z'
'x-1/2, y, -z-1/2'
'x, -y-1/2, z'
'-x-1/2, y-1/2, z-1/2'

loop_
_atom_site_aniso_label
_atom_site_aniso_U_11
_atom_site_aniso_U_22
_atom_site_aniso_U_33
_atom_site_aniso_U_23
_atom_site_aniso_U_13
_atom_site_aniso_U_12
Eu1 0.0115(2) 0.0210(2) 0.0133(2) 0.000 0.00068(11) 0.000
Se1 0.0113(3) 0.0232(4) 0.0163(3) 0.000 0.0045(2) 0.000
Se2 0.0086(3) 0.0306(4) 0.0155(3) 0.000 0.0009(2) 0.000
Se3 0.0157(2) 0.0082(2) 0.0203(3) -0.0032(2) -0.0017(2) -0.0008(2)
P1 0.0089(7) 0.0081(7) 0.0117(7) 0.000 0.0002(5) 0.000
K1 0.0167(8) 0.0214(8) 0.0372(9) 0.000 -0.0042(6) 0.000

loop_
_atom_site_label
_atom_site_type_symbol
_atom_site_fract_x
_atom_site_fract_y
_atom_site_fract_z
_atom_site_U_iso_or_equiv
_atom_site_thermal_displace_type
_atom_site_occupancy
_atom_site_calc_flag
_atom_site_refinement_flags
_atom_site_disorder_group
Eu1 Eu 0.47536(2) 0.2500 0.28926(5) 0.01525(12) Uani 1 d S .
Se1 Se 0.32745(4) 0.2500 0.03414(9) 0.0169(2) Uani 1 d S .
Se2 Se 0.47269(4) -0.2500 0.14918(10) 0.0182(2) Uani 1 d S .
Se3 Se 0.37951(3) -0.00281(6) 0.59475(7) 0.01474(14) Uani 1 d . .
P1 P 0.40347(9) 0.2500 -0.2212(2) 0.0096(3) Uani 1 d S .
K1 K 0.21351(9) 0.2500 0.4768(3) 0.0251(3) Uani 1 d S .

loop_
_atom_type_symbol
_atom_type_description
_atom_type_scat_dispersion_real
_atom_type_scat_dispersion_imag
_atom_type_scat_source
P P 0.1023 0.0942 'International Tables Vol C Tables 4.2.6.8 and 6.1.1.4'
K K 0.2009 0.2494 'International Tables Vol C Tables 4.2.6.8 and 6.1.1.4'
Se Se -0.0929 2.2259 'International Tables Vol C Tables 4.2.6.8 and 6.1.1.4'
Eu Eu -0.1578 3.6682 'International Tables Vol C Tables 4.2.6.8 and 6.1.1.4'

loop_
_geom_angle_atom_site_label_1
_geom_angle_atom_site_label_2
_geom_angle_atom_site_label_3
_geom_angle
_geom_angle_site_symmetry_1
_geom_angle_site_symmetry_3
_geom_angle_publ_flag
Se1 Eu1 Se2 72.54(2) . 5_655 ?
Se1 Eu1 Se3 143.400(11) . 3_656 ?
Se2 Eu1 Se3 90.621(15) 5_655 3_656 ?
Se1 Eu1 Se3 143.400(11) . 5_656 ?
Se2 Eu1 Se3 90.621(15) 5_655 5_656 ?
Se3 Eu1 Se3 66.08(2) 3_656 5_656 ?
Se1 Eu1 Se3 86.39(2) . . ?
Se2 Eu1 Se3 140.873(12) 5_655 . ?
Se3 Eu1 Se3 123.451(12) 3_656 . ?
Se3 Eu1 Se3 87.245(14) 5_656 . ?
Se1 Eu1 Se3 86.384(15) . 7_565 ?
Se2 Eu1 Se3 140.873(11) 5_655 7_565 ?
Se3 Eu1 Se3 87.246(14) 3_656 7_565 ?
Se3 Eu1 Se3 123.452(12) 5_656 7_565 ?
Se3 Eu1 Se3 66.67(2) . 7_565 ?
Se1 Eu1 Se2 80.791(11) . . ?
Se2 Eu1 Se2 75.474(11) 5_655 . ?
Se3 Eu1 Se2 127.07(2) 3_656 . ?
Se3 Eu1 Se2 63.359(13) 5_656 . ?
Se3 Eu1 Se2 68.732(13) . . ?
Se3 Eu1 Se2 134.167(15) 7_565 . ?
Se1 Eu1 Se2 80.790(11) . 1_565 ?
Se2 Eu1 Se2 75.474(11) 5_655 1_565 ?
Se3 Eu1 Se2 63.361(13) 3_656 1_565 ?
Se3 Eu1 Se2 127.071(15) 5_656 1_565 ?
Se3 Eu1 Se2 134.167(15) . 1_565 ?
Se3 Eu1 Se2 68.732(13) 7_565 1_565 ?
Se2 Eu1 Se2 149.14(2) . 1_565 ?
Se1 Eu1 K1 122.04(3) . 6_656 ?
Se2 Eu1 K1 49.50(3) 5_655 6_656 ?
Se3 Eu1 K1 50.92(2) 3_656 6_656 ?
Se3 Eu1 K1 50.92(2) 5_656 6_656 ?
Se3 Eu1 K1 137.70(2) . 6_656 ?
Se3 Eu1 K1 137.70(2) 7_565 6_656 ?
Se2 Eu1 K1 84.531(12) . 6_656 ?
Se2 Eu1 K1 84.531(12) 1_565 6_656 ?
Se1 Eu1 K1 49.96(2) . . ?
Se2 Eu1 K1 122.50(3) 5_655 . ?
Se3 Eu1 K1 134.52(2) 3_656 . ?
Se3 Eu1 K1 134.52(2) 5_656 . ?
Se3 Eu1 K1 47.28(2) . . ?
Se3 Eu1 K1 47.28(2) 7_565 . ?
Se2 Eu1 K1 93.429(12) . . ?
Se2 Eu1 K1 93.428(12) 1_565 . ?
K1 Eu1 K1 172.00(2) 6_656 . ?
P1 Se1 Eu1 87.13(5) . . ?
P1 Se1 K1 91.86(3) . 2_554 ?
Eu1 Se1 K1 103.10(3) . 2_554 ?
P1 Se1 K1 91.86(3) . 2_564 ?
Eu1 Se1 K1 103.10(3) . 2_564 ?
K1 Se1 K1 153.69(6) 2_554 2_564 ?
P1 Se1 K1 176.09(5) . . ?
Eu1 Se1 K1 88.95(3) . . ?
K1 Se1 K1 89.03(2) 2_554 . ?
K1 Se1 K1 89.03(2) 2_564 . ?
P1 Se2 Eu1 86.17(4) 5_655 5_655 ?
P1 Se2 K1 172.87(6) 5_655 2_554 ?
Eu1 Se2 K1 86.70(3) 5_655 2_554 ?
P1 Se2 Eu1 85.88(2) 5_655 1_545 ?
Eu1 Se2 Eu1 104.526(11) 5_655 1_545 ?
K1 Se2 Eu1 95.920(13) 2_554 1_545 ?
P1 Se2 Eu1 85.88(2) 5_655 . ?
Eu1 Se2 Eu1 104.526(11) 5_655 . ?
K1 Se2 Eu1 95.921(13) 2_554 . ?
Eu1 Se2 Eu1 149.14(2) 1_545 . ?
P1 Se3 Eu1 98.06(4) 1_556 5_656 ?
P1 Se3 Eu1 80.60(4) 1_556 . ?
Eu1 Se3 Eu1 92.755(14) 5_656 . ?
P1 Se3 K1 83.43(4) 1_556 . ?
Eu1 Se3 K1 176.95(2) 5_656 . ?
Eu1 Se3 K1 90.11(3) . . ?
P1 Se3 K1 92.97(4) 1_556 2 ?
Eu1 Se3 K1 85.05(3) 5_656 2 ?
Eu1 Se3 K1 172.87(3) . 2 ?
K1 Se3 K1 92.22(2) . 2 ?
Se1 P1 Se3 110.02(5) . 1_554 ?
Se1 P1 Se3 110.02(5) . 7_564 ?
Se3 P1 Se3 105.93(7) 1_554 7_564 ?
Se1 P1 Se2 114.16(7) . 5_655 ?
Se3 P1 Se2 108.18(5) 1_554 5_655 ?
Se3 P1 Se2 108.18(5) 7_564 5_655 ?
Se2 K1 Se3 134.46(4) 2 7_565 ?
Se2 K1 Se3 134.46(4) 2 . ?
Se3 K1 Se3 60.84(3) 7_565 . ?
Se2 K1 Se3 79.83(3) 2 2_554 ?
Se3 K1 Se3 143.20(5) 7_565 2_554 ?
Se3 K1 Se3 107.84(3) . 2_554 ?
Se2 K1 Se3 79.83(3) 2 8_665 ?
Se3 K1 Se3 107.84(3) 7_565 8_665 ?
Se3 K1 Se3 143.20(5) . 8_665 ?
Se3 K1 Se3 58.44(3) 2_554 8_665 ?
Se2 K1 Se1 77.01(3) 2 2 ?
Se3 K1 Se1 129.27(4) 7_565 2 ?
Se3 K1 Se1 69.32(2) . 2 ?
Se3 K1 Se1 60.98(2) 2_554 2 ?
Se3 K1 Se1 117.74(4) 8_665 2 ?
Se2 K1 Se1 77.01(3) 2 2_565 ?
Se3 K1 Se1 69.32(2) 7_565 2_565 ?
Se3 K1 Se1 129.27(4) . 2_565 ?
Se3 K1 Se1 117.74(4) 2_554 2_565 ?
Se3 K1 Se1 60.98(2) 8_665 2_565 ?
Se1 K1 Se1 153.69(6) 2 2_565 ?
Se2 K1 Se1 143.20(5) 2 . ?
Se3 K1 Se1 74.96(3) 7_565 . ?
Se3 K1 Se1 74.96(3) . . ?
Se3 K1 Se1 68.24(3) 2_554 . ?
Se3 K1 Se1 68.24(3) 8_665 . ?
Se1 K1 Se1 101.59(3) 2 . ?
Se1 K1 Se1 101.59(3) 2_565 . ?
Se2 K1 Eu1 43.80(2) 2 6_556 ?
Se3 K1 Eu1 148.62(2) 7_565 6_556 ?
Se3 K1 Eu1 148.62(2) . 6_556 ?
Se3 K1 Eu1 44.03(2) 2_554 6_556 ?
Se3 K1 Eu1 44.03(2) 8_665 6_556 ?
Se1 K1 Eu1 82.06(3) 2 6_556 ?
Se1 K1 Eu1 82.06(3) 2_565 6_556 ?
Se1 K1 Eu1 99.40(4) . 6_556 ?
Se2 K1 Eu1 175.72(5) 2 . ?
Se3 K1 Eu1 42.60(2) 7_565 . ?
Se3 K1 Eu1 42.60(2) . . ?
Se3 K1 Eu1 103.88(4) 2_554 . ?
Se3 K1 Eu1 103.88(4) 8_665 . ?
Se1 K1 Eu1 102.80(3) 2 . ?
Se1 K1 Eu1 102.80(3) 2_565 . ?
Se1 K1 Eu1 41.08(2) . . ?
Eu1 K1 Eu1 140.48(4) 6_556 . ?

loop_
_geom_bond_atom_site_label_1
_geom_bond_atom_site_label_2
_geom_bond_distance
_geom_bond_site_symmetry_2
_geom_bond_publ_flag
Eu1 Se1 3.1324(8) . ?
Eu1 Se2 3.1598(8) 5_655 ?
Eu1 Se3 3.1793(5) 3_656 ?
Eu1 Se3 3.1793(5) 5_656 ?
Eu1 Se3 3.2259(5) . ?
Eu1 Se3 3.2259(5) 7_565 ?
Eu1 Se2 3.6374(3) . ?
Eu1 Se2 3.6374(3) 1_565 ?
Eu1 K1 4.558(2) 6_656 ?
Eu1 K1 4.766(2) . ?
Se1 P1 2.209(2) . ?
Se1 K1 3.6008(5) 2_554 ?
Se1 K1 3.6008(5) 2_564 ?
Se1 K1 3.649(2) . ?
Se2 P1 2.225(2) 5_655 ?
Se2 Eu1 3.1599(8) 5_655 ?
Se2 K1 3.472(2) 2_554 ?
Se2 Eu1 3.6374(3) 1_545 ?
Se3 P1 2.2207(10) 1_556 ?
Se3 Eu1 3.1793(5) 5_656 ?
Se3 K1 3.5014(14) . ?
Se3 K1 3.5513(15) 2 ?
P1 Se3 2.2208(10) 1_554 ?
P1 Se3 2.2208(10) 7_564 ?
P1 Se2 2.225(2) 5_655 ?
K1 Se2 3.472(2) 2 ?
K1 Se3 3.5014(14) 7_565 ?
K1 Se3 3.5513(15) 2_554 ?
K1 Se3 3.5513(15) 8_665 ?
K1 Se1 3.6008(5) 2 ?
K1 Se1 3.6008(5) 2_565 ?
K1 Eu1 4.558(2) 6_556 ?
